data_1545843
loop_
_publ_author_name
'Dubey, Ritesh'
'Mir, Niyaz A.'
'Desiraju, Gautam R.'

_publ_section_title
;
 Quaternary cocrystals: combinatorial synthetic strategies based on
 long-range synthon Aufbau modules (LSAM)
;
_journal_issue 2
_journal_name_full IUCrJ
_journal_page_first 102
_journal_page_last 107
_journal_paper_doi 10.1107/S2052252515023957
_journal_volume 3
_journal_year 2016
_chemical_formula_sum 'C29 H31 N3 O2'
_chemical_formula_weight 453.57
_chemical_name_systematic
;
 ?
;
_space_group_crystal_system triclinic
_space_group_IT_number 2
_space_group_name_Hall '-P 1'
_space_group_name_H-M_alt 'P -1'
_symmetry_space_group_name_Hall '-P 1'
_symmetry_space_group_name_H-M 'P -1'
_atom_sites_solution_hydrogens mixed
_audit_creation_method SHELXL-2013
_cell_angle_alpha 74.162(5)
_cell_angle_beta 77.589(5)
_cell_angle_gamma 89.115(6)
_cell_formula_units_Z 2
_cell_length_a 8.9943(15)
_cell_length_b 9.5169(16)
_cell_length_c 14.927(3)
_cell_measurement_temperature 150(2)
_cell_volume 1199.2(4)
_computing_structure_refinement 'SHELXL-2013 (Sheldrick, 2013)'
_diffrn_ambient_temperature 150(2)
_diffrn_measured_fraction_theta_full 0.998
_diffrn_measured_fraction_theta_max 0.997
_diffrn_measurement_device_type 'Rigaku Mercury375R (2x2 bin mode)'
_diffrn_measurement_method 'profile data from \w-scans'
_diffrn_radiation_type MoK\a
_diffrn_radiation_wavelength 0.71073
_diffrn_reflns_av_R_equivalents 0.0365
_diffrn_reflns_av_unetI/netI 0.0429
_diffrn_reflns_Laue_measured_fraction_full 0.998
_diffrn_reflns_Laue_measured_fraction_max 0.997
_diffrn_reflns_limit_h_max 11
_diffrn_reflns_limit_h_min -11
_diffrn_reflns_limit_k_max 12
_diffrn_reflns_limit_k_min -12
_diffrn_reflns_limit_l_max 19
_diffrn_reflns_limit_l_min -19
_diffrn_reflns_number 12751
_diffrn_reflns_point_group_measured_fraction_full 0.998
_diffrn_reflns_point_group_measured_fraction_max 0.997
_diffrn_reflns_theta_full 25.242
_diffrn_reflns_theta_max 27.484
_diffrn_reflns_theta_min 2.997
_diffrn_source 'Sealed Tube'
_exptl_absorpt_coefficient_mu 0.079
_exptl_absorpt_correction_T_max 1.000
_exptl_absorpt_correction_T_min 0.796
_exptl_absorpt_correction_type multi-scan
_exptl_absorpt_process_details 'Jacobson, R. (1998) Private communication'
_exptl_crystal_colour Yellow
_exptl_crystal_density_diffrn 1.256
_exptl_crystal_description Plate
_exptl_crystal_F_000 484
_exptl_crystal_size_max 0.200
_exptl_crystal_size_mid 0.200
_exptl_crystal_size_min 0.150
_refine_diff_density_max 0.255
_refine_diff_density_min -0.223
_refine_diff_density_rms 0.047
_refine_ls_extinction_method none
_refine_ls_goodness_of_fit_ref 1.053
_refine_ls_hydrogen_treatment mixed
_refine_ls_matrix_type full
_refine_ls_number_parameters 321
_refine_ls_number_reflns 5486
_refine_ls_number_restraints 0
_refine_ls_restrained_S_all 1.053
_refine_ls_R_factor_all 0.0801
_refine_ls_R_factor_gt 0.0555
_refine_ls_shift/su_max 0.008
_refine_ls_shift/su_mean 0.000
_refine_ls_structure_factor_coef Fsqd
_refine_ls_weighting_details
;
 w=1/[\s^2^(Fo^2^)+(0.0723P)^2^+0.2791P]
 where P=(Fo^2^+2Fc^2^)/3
;
_refine_ls_weighting_scheme calc
_refine_ls_wR_factor_gt 0.1406
_refine_ls_wR_factor_ref 0.1537
_reflns_Friedel_coverage 0.000
_reflns_number_gt 3925
_reflns_number_total 5486
_reflns_threshold_expression 'I > 2\s(I)'
_cod_data_source_file hi5641.cif
_cod_data_source_block QS_ORC_TMP_PHE_HMB
_cod_depositor_comments
;
The following automatic conversions were performed:

'_exptl_absorpt_correction_type' value 'Multi-scan' changed to
'multi-scan' according to
/home/data/users/saulius/crontab/automatic-downloads/rss-feeds/IUCr/lib/dictionaries/cif_core.dic
dictionary named 'cif_core.dic' version 2.4.2 from 2011-04-26.

Automatic conversion script
Id: cif_fix_values 4973 2017-02-22 13:04:09Z antanas 
;
_cod_database_code 1545843
_shelx_space_group_comment
;
The symmetry employed for this shelxl refinement is uniquely defined
by the following loop, which should always be used as a source of
symmetry information in preference to the above space-group names.
They are only intended as comments.
;
_shelx_estimated_absorpt_t_min 0.984
_shelx_estimated_absorpt_t_max 0.988
_shelxl_version_number 2013-2

loop_
_space_group_symop_operation_xyz
'x, y, z'
'-x, -y, -z'

loop_
_atom_site_label
_atom_site_type_symbol
_atom_site_fract_x
_atom_site_fract_y
_atom_site_fract_z
_atom_site_U_iso_or_equiv
_atom_site_adp_type
_atom_site_occupancy
_atom_site_site_symmetry_order
_atom_site_calc_flag
_atom_site_refinement_flags_posn
_atom_site_refinement_flags_adp
C30 C 0.2473(3) 0.1475(3) 0.04114(17) 0.0523(6) Uani 1 1 d . .
H30A H 0.2058 0.2181 0.0759 0.078 Uiso 1 1 calc R U
H30B H 0.3156 0.1990 -0.0193 0.078 Uiso 1 1 calc R U
H30C H 0.3042 0.0759 0.0798 0.078 Uiso 1 1 calc R U
H2O H 0.751(3) 0.283(3) 0.4660(16) 0.051(6) Uiso 1 1 d . .
H1O H 0.749(3) 0.584(3) 0.1716(16) 0.054(6) Uiso 1 1 d . .
N2 N 0.89990(15) 0.67758(15) 0.20159(10) 0.0260(3) Uani 1 1 d . .
N3 N 1.13781(16) 0.79807(16) 0.25887(11) 0.0316(3) Uani 1 1 d . .
C13 C 0.87034(19) 0.74366(17) 0.27193(12) 0.0260(4) Uani 1 1 d . .
C5 C 0.68503(17) 0.37273(17) 0.31334(11) 0.0229(3) Uani 1 1 d . .
H5 H 0.7593 0.4369 0.3199 0.028 Uiso 1 1 calc R U
O2 O 0.68945(15) 0.20761(14) 0.46667(8) 0.0320(3) Uani 1 1 d . .
O1 O 0.66969(14) 0.53096(14) 0.15973(8) 0.0316(3) Uani 1 1 d . .
C23 C 1.0838(2) 0.59719(19) 0.08716(13) 0.0311(4) Uani 1 1 d . .
H23 H 1.0047 0.5577 0.0669 0.037 Uiso 1 1 calc R U
C24 C 1.04651(18) 0.66972(17) 0.15972(12) 0.0258(4) Uani 1 1 d . .
N1 N 0.89673(15) 0.41726(15) 0.47763(10) 0.0261(3) Uani 1 1 d . .
C18 C 0.99089(19) 0.80540(18) 0.30018(12) 0.0280(4) Uani 1 1 d . .
C14 C 0.7168(2) 0.74971(19) 0.32091(13) 0.0319(4) Uani 1 1 d . .
H14 H 0.6361 0.7066 0.3040 0.038 Uiso 1 1 calc R U
C19 C 1.16663(19) 0.73017(18) 0.18940(12) 0.0280(4) Uani 1 1 d . .
C7 C 0.52713(18) 0.15131(18) 0.37499(12) 0.0253(4) Uani 1 1 d . .
H7 H 0.4930 0.0644 0.4246 0.030 Uiso 1 1 calc R U
C20 C 1.3201(2) 0.7145(2) 0.14482(14) 0.0360(4) Uani 1 1 d . .
H20 H 1.4013 0.7544 0.1631 0.043 Uiso 1 1 calc R U
C17 C 0.9525(2) 0.8764(2) 0.37444(13) 0.0355(4) Uani 1 1 d . .
H17 H 1.0307 0.9198 0.3933 0.043 Uiso 1 1 calc R U
C6 C 0.63539(18) 0.24531(18) 0.38466(11) 0.0233(3) Uani 1 1 d . .
C2 C 0.51718(18) 0.31131(18) 0.22194(11) 0.0252(4) Uani 1 1 d . .
H2 H 0.4769 0.3344 0.1660 0.030 Uiso 1 1 calc R U
C11 C 1.04460(18) 0.42497(18) 0.43466(12) 0.0254(4) Uani 1 1 d . .
C4 C 0.62503(18) 0.40597(18) 0.23193(11) 0.0240(4) Uani 1 1 d . .
C21 C 1.3511(2) 0.6424(2) 0.07591(14) 0.0387(5) Uani 1 1 d . .
H21 H 1.4542 0.6315 0.0474 0.046 Uiso 1 1 calc R U
C15 C 0.6860(2) 0.8167(2) 0.39133(14) 0.0371(4) Uani 1 1 d . .
H15 H 0.5834 0.8205 0.4236 0.045 Uiso 1 1 calc R U
C10 C 0.85016(18) 0.49176(18) 0.54252(12) 0.0258(4) Uani 1 1 d . .
C12 C 1.0912(2) 0.3401(2) 0.36269(14) 0.0365(4) Uani 1 1 d . .
H12A H 1.0023 0.2845 0.3598 0.055 Uiso 1 1 calc R U
H12B H 1.1695 0.2725 0.3815 0.055 Uiso 1 1 calc R U
H12C H 1.1322 0.4078 0.2998 0.055 Uiso 1 1 calc R U
C9 C 0.68336(19) 0.4796(2) 0.58861(14) 0.0363(4) Uani 1 1 d . .
H9A H 0.6276 0.4298 0.5556 0.054 Uiso 1 1 calc R U
H9B H 0.6452 0.5777 0.5845 0.054 Uiso 1 1 calc R U
H9C H 0.6684 0.4235 0.6558 0.054 Uiso 1 1 calc R U
C1 C 0.46840(18) 0.18330(18) 0.29350(12) 0.0250(4) Uani 1 1 d . .
C16 C 0.8054(2) 0.8817(2) 0.41776(14) 0.0394(5) Uani 1 1 d . .
H16 H 0.7810 0.9297 0.4668 0.047 Uiso 1 1 calc R U
C22 C 1.2326(2) 0.5836(2) 0.04613(13) 0.0357(4) Uani 1 1 d . .
H22 H 1.2565 0.5346 -0.0024 0.043 Uiso 1 1 calc R U
C8 C 0.3555(2) 0.0767(2) 0.28332(14) 0.0339(4) Uani 1 1 d . .
H8A H 0.4059 0.0243 0.2378 0.051 Uiso 1 1 calc R U
H8B H 0.2710 0.1298 0.2600 0.051 Uiso 1 1 calc R U
H8C H 0.3162 0.0065 0.3455 0.051 Uiso 1 1 calc R U
C27 C 0.1184(2) 0.06971(19) 0.02108(13) 0.0326(4) Uani 1 1 d . .
C26 C -0.0317(2) 0.07488(19) 0.07073(12) 0.0317(4) Uani 1 1 d . .
C28 C 0.1496(2) -0.0069(2) -0.04833(12) 0.0322(4) Uani 1 1 d . .
C29 C 0.3139(2) -0.0126(3) -0.10032(16) 0.0524(6) Uani 1 1 d . .
H29A H 0.3241 -0.0980 -0.1256 0.079 Uiso 1 1 calc R U
H29B H 0.3813 -0.0202 -0.0558 0.079 Uiso 1 1 calc R U
H29C H 0.3420 0.0765 -0.1531 0.079 Uiso 1 1 calc R U
C25 C -0.0669(3) 0.1548(2) 0.14746(15) 0.0519(6) Uani 1 1 d . .
H25A H 0.0201 0.1510 0.1777 0.078 Uiso 1 1 calc R U
H25B H -0.1573 0.1081 0.1956 0.078 Uiso 1 1 calc R U
H25C H -0.0863 0.2570 0.1186 0.078 Uiso 1 1 calc R U

loop_
_atom_site_aniso_label
_atom_site_aniso_U_11
_atom_site_aniso_U_22
_atom_site_aniso_U_33
_atom_site_aniso_U_23
_atom_site_aniso_U_13
_atom_site_aniso_U_12
C30 0.0491(13) 0.0526(14) 0.0535(14) -0.0047(11) -0.0198(11) -0.0106(11)
N2 0.0233(7) 0.0245(7) 0.0286(8) -0.0047(6) -0.0054(6) -0.0012(6)
N3 0.0299(8) 0.0315(8) 0.0333(8) -0.0079(7) -0.0074(6) -0.0059(6)
C13 0.0271(8) 0.0206(8) 0.0268(9) -0.0020(7) -0.0041(7) -0.0004(6)
C5 0.0182(8) 0.0254(8) 0.0273(9) -0.0112(7) -0.0043(6) -0.0021(6)
O2 0.0393(7) 0.0309(7) 0.0268(7) -0.0040(5) -0.0138(5) -0.0076(6)
O1 0.0305(7) 0.0332(7) 0.0282(7) 0.0000(5) -0.0101(5) -0.0084(5)
C23 0.0312(9) 0.0304(9) 0.0328(10) -0.0102(8) -0.0074(7) -0.0009(7)
C24 0.0250(8) 0.0225(8) 0.0270(9) -0.0022(7) -0.0055(7) -0.0024(6)
N1 0.0217(7) 0.0297(8) 0.0295(8) -0.0107(6) -0.0083(6) 0.0032(6)
C18 0.0297(9) 0.0242(8) 0.0281(9) -0.0039(7) -0.0063(7) -0.0024(7)
C14 0.0276(9) 0.0293(9) 0.0362(10) -0.0060(8) -0.0053(7) 0.0001(7)
C19 0.0253(8) 0.0250(8) 0.0310(9) -0.0034(7) -0.0060(7) -0.0037(7)
C7 0.0248(8) 0.0244(8) 0.0255(8) -0.0075(7) -0.0016(7) -0.0020(7)
C20 0.0234(9) 0.0425(11) 0.0395(11) -0.0082(9) -0.0052(8) -0.0040(8)
C17 0.0414(11) 0.0315(10) 0.0346(10) -0.0105(8) -0.0084(8) -0.0031(8)
C6 0.0224(8) 0.0275(9) 0.0228(8) -0.0112(7) -0.0050(6) 0.0015(6)
C2 0.0236(8) 0.0325(9) 0.0220(8) -0.0101(7) -0.0069(6) -0.0002(7)
C11 0.0246(8) 0.0278(9) 0.0254(9) -0.0087(7) -0.0075(7) 0.0054(7)
C4 0.0212(8) 0.0272(9) 0.0237(8) -0.0083(7) -0.0031(6) 0.0010(6)
C21 0.0255(9) 0.0440(11) 0.0408(11) -0.0083(9) 0.0008(8) 0.0022(8)
C15 0.0346(10) 0.0343(10) 0.0366(10) -0.0074(8) 0.0012(8) 0.0058(8)
C10 0.0226(8) 0.0291(9) 0.0262(9) -0.0077(7) -0.0063(7) 0.0042(7)
C12 0.0335(10) 0.0441(11) 0.0387(11) -0.0228(9) -0.0082(8) 0.0070(8)
C9 0.0219(9) 0.0482(12) 0.0398(11) -0.0162(9) -0.0038(8) 0.0019(8)
C1 0.0192(8) 0.0288(9) 0.0304(9) -0.0157(7) -0.0028(7) -0.0004(6)
C16 0.0483(12) 0.0356(11) 0.0338(10) -0.0138(8) -0.0024(9) 0.0036(9)
C22 0.0367(10) 0.0352(10) 0.0335(10) -0.0114(8) -0.0015(8) 0.0039(8)
C8 0.0287(9) 0.0375(10) 0.0390(10) -0.0163(8) -0.0064(8) -0.0080(8)
C27 0.0338(10) 0.0295(9) 0.0308(10) 0.0008(7) -0.0109(8) -0.0001(8)
C26 0.0415(10) 0.0266(9) 0.0238(9) -0.0024(7) -0.0065(8) 0.0078(8)
C28 0.0296(9) 0.0319(10) 0.0262(9) 0.0028(7) -0.0010(7) 0.0063(7)
C29 0.0353(11) 0.0602(15) 0.0475(13) -0.0013(11) 0.0029(9) 0.0103(10)
C25 0.0724(16) 0.0495(13) 0.0390(12) -0.0191(10) -0.0152(11) 0.0176(11)

loop_
_atom_type_symbol
_atom_type_description
_atom_type_scat_dispersion_real
_atom_type_scat_dispersion_imag
_atom_type_scat_source
C C 0.0033 0.0016 'International Tables Vol C Tables 4.2.6.8 and 6.1.1.4'
H H 0.0000 0.0000 'International Tables Vol C Tables 4.2.6.8 and 6.1.1.4'
N N 0.0061 0.0033 'International Tables Vol C Tables 4.2.6.8 and 6.1.1.4'
O O 0.0106 0.0060 'International Tables Vol C Tables 4.2.6.8 and 6.1.1.4'

loop_
_geom_angle_atom_site_label_1
_geom_angle_atom_site_label_2
_geom_angle_atom_site_label_3
_geom_angle
_geom_angle_site_symmetry_1
_geom_angle_site_symmetry_3
C27 C30 H30A 109.5 . .
C27 C30 H30B 109.5 . .
H30A C30 H30B 109.5 . .
C27 C30 H30C 109.5 . .
H30A C30 H30C 109.5 . .
H30B C30 H30C 109.5 . .
C24 N2 C13 117.62(14) . .
C18 N3 C19 116.80(14) . .
N2 C13 C14 119.61(15) . .
N2 C13 C18 121.10(15) . .
C14 C13 C18 119.27(16) . .
C6 C5 C4 119.31(14) . .
C6 C5 H5 120.3 . .
C4 C5 H5 120.3 . .
C6 O2 H2O 108.2(14) . .
C4 O1 H1O 111.2(14) . .
C22 C23 C24 120.58(16) . .
C22 C23 H23 119.7 . .
C24 C23 H23 119.7 . .
N2 C24 C23 119.76(15) . .
N2 C24 C19 120.87(15) . .
C23 C24 C19 119.34(15) . .
C11 N1 C10 119.32(14) . .
N3 C18 C17 119.57(16) . .
N3 C18 C13 121.77(15) . .
C17 C18 C13 118.66(16) . .
C15 C14 C13 119.99(17) . .
C15 C14 H14 120.0 . .
C13 C14 H14 120.0 . .
N3 C19 C20 119.61(16) . .
N3 C19 C24 121.83(15) . .
C20 C19 C24 118.54(16) . .
C1 C7 C6 120.50(15) . .
C1 C7 H7 119.8 . .
C6 C7 H7 119.8 . .
C21 C20 C19 120.24(17) . .
C21 C20 H20 119.9 . .
C19 C20 H20 119.9 . .
C16 C17 C18 120.03(17) . .
C16 C17 H17 120.0 . .
C18 C17 H17 120.0 . .
O2 C6 C5 121.86(14) . .
O2 C6 C7 117.80(15) . .
C5 C6 C7 120.33(15) . .
C1 C2 C4 120.05(15) . .
C1 C2 H2 120.0 . .
C4 C2 H2 120.0 . .
N1 C11 C10 120.54(15) . 2_766
N1 C11 C12 117.41(15) . .
C10 C11 C12 122.04(15) 2_766 .
O1 C4 C5 121.53(14) . .
O1 C4 C2 118.10(14) . .
C5 C4 C2 120.38(15) . .
C20 C21 C22 121.23(17) . .
C20 C21 H21 119.4 . .
C22 C21 H21 119.4 . .
C14 C15 C16 120.81(17) . .
C14 C15 H15 119.6 . .
C16 C15 H15 119.6 . .
N1 C10 C11 120.14(15) . 2_766
N1 C10 C9 117.28(15) . .
C11 C10 C9 122.57(15) 2_766 .
C11 C12 H12A 109.5 . .
C11 C12 H12B 109.5 . .
H12A C12 H12B 109.5 . .
C11 C12 H12C 109.5 . .
H12A C12 H12C 109.5 . .
H12B C12 H12C 109.5 . .
C10 C9 H9A 109.5 . .
C10 C9 H9B 109.5 . .
H9A C9 H9B 109.5 . .
C10 C9 H9C 109.5 . .
H9A C9 H9C 109.5 . .
H9B C9 H9C 109.5 . .
C7 C1 C2 119.42(15) . .
C7 C1 C8 119.35(16) . .
C2 C1 C8 121.21(15) . .
C17 C16 C15 121.19(17) . .
C17 C16 H16 119.4 . .
C15 C16 H16 119.4 . .
C23 C22 C21 120.05(17) . .
C23 C22 H22 120.0 . .
C21 C22 H22 120.0 . .
C1 C8 H8A 109.5 . .
C1 C8 H8B 109.5 . .
H8A C8 H8B 109.5 . .
C1 C8 H8C 109.5 . .
H8A C8 H8C 109.5 . .
H8B C8 H8C 109.5 . .
C26 C27 C28 120.05(17) . .
C26 C27 C30 120.40(18) . .
C28 C27 C30 119.55(18) . .
C28 C26 C27 119.32(17) 2 .
C28 C26 C25 120.01(18) 2 .
C27 C26 C25 120.66(18) . .
C26 C28 C27 120.60(16) 2 .
C26 C28 C29 120.35(18) 2 .
C27 C28 C29 119.04(18) . .
C28 C29 H29A 109.5 . .
C28 C29 H29B 109.5 . .
H29A C29 H29B 109.5 . .
C28 C29 H29C 109.5 . .
H29A C29 H29C 109.5 . .
H29B C29 H29C 109.5 . .
C26 C25 H25A 109.5 . .
C26 C25 H25B 109.5 . .
H25A C25 H25B 109.5 . .
C26 C25 H25C 109.5 . .
H25A C25 H25C 109.5 . .
H25B C25 H25C 109.5 . .

loop_
_geom_bond_atom_site_label_1
_geom_bond_atom_site_label_2
_geom_bond_distance
_geom_bond_site_symmetry_2
C30 C27 1.509(3) .
C30 H30A 0.9800 .
C30 H30B 0.9800 .
C30 H30C 0.9800 .
N2 C24 1.343(2) .
N2 C13 1.343(2) .
N3 C18 1.342(2) .
N3 C19 1.343(2) .
C13 C14 1.425(2) .
C13 C18 1.432(2) .
C5 C6 1.382(2) .
C5 C4 1.391(2) .
C5 H5 0.9500 .
O2 C6 1.3690(19) .
O2 H2O 0.91(2) .
O1 C4 1.366(2) .
O1 H1O 0.95(2) .
C23 C22 1.367(3) .
C23 C24 1.417(2) .
C23 H23 0.9500 .
C24 C19 1.435(2) .
N1 C11 1.340(2) .
N1 C10 1.344(2) .
C18 C17 1.429(2) .
C14 C15 1.350(3) .
C14 H14 0.9500 .
C19 C20 1.422(2) .
C7 C1 1.386(2) .
C7 C6 1.388(2) .
C7 H7 0.9500 .
C20 C21 1.365(3) .
C20 H20 0.9500 .
C17 C16 1.349(3) .
C17 H17 0.9500 .
C2 C1 1.386(2) .
C2 C4 1.392(2) .
C2 H2 0.9500 .
C11 C10 1.396(2) 2_766
C11 C12 1.501(2) .
C21 C22 1.416(3) .
C21 H21 0.9500 .
C15 C16 1.424(3) .
C15 H15 0.9500 .
C10 C11 1.396(2) 2_766
C10 C9 1.502(2) .
C12 H12A 0.9800 .
C12 H12B 0.9800 .
C12 H12C 0.9800 .
C9 H9A 0.9800 .
C9 H9B 0.9800 .
C9 H9C 0.9800 .
C1 C8 1.505(2) .
C16 H16 0.9500 .
C22 H22 0.9500 .
C8 H8A 0.9800 .
C8 H8B 0.9800 .
C8 H8C 0.9800 .
C27 C26 1.401(3) .
C27 C28 1.401(3) .
C26 C28 1.395(3) 2
C26 C25 1.518(3) .
C28 C26 1.395(3) 2
C28 C29 1.522(3) .
C29 H29A 0.9800 .
C29 H29B 0.9800 .
C29 H29C 0.9800 .
C25 H25A 0.9800 .
C25 H25B 0.9800 .
C25 H25C 0.9800 .
